data_4063980
loop_
_publ_author_name
'Swartz, Brett D.'
'Brennessel, William W.'
'Jones, William D.'

_publ_section_title
;
 C&#x2212;CN vs C&#x2212;H Cleavage of Benzonitrile Using [(dippe)PtH]2
;
_journal_issue 6
_journal_name_full Organometallics
_journal_page_first 1523
_journal_paper_doi 10.1021/om101069j
_journal_volume 30
_journal_year 2011
_chemical_formula_moiety 'C20 H37 Cl P2 Pt'
_chemical_formula_sum 'C20 H37 Cl P2 Pt'
_chemical_formula_weight 569.98
_chemical_name_common Pt(dippe)(Ph)Cl
_chemical_name_systematic
; 
 ? 
;
_space_group_IT_number 14
_symmetry_cell_setting monoclinic
_symmetry_space_group_name_Hall '-P 2yn'
_symmetry_space_group_name_H-M 'P 1 21/n 1'
_atom_sites_solution_hydrogens geom
_atom_sites_solution_primary direct
_atom_sites_solution_secondary difmap
_audit_creation_method SHELXL-97
_cell_angle_alpha 90.00
_cell_angle_beta 91.160(2)
_cell_angle_gamma 90.00
_cell_formula_units_Z 4
_cell_length_a 8.0176(7)
_cell_length_b 21.511(2)
_cell_length_c 12.7784(12)
_cell_measurement_reflns_used 4095
_cell_measurement_temperature 100.0(1)
_cell_measurement_theta_max 32.45
_cell_measurement_theta_min 2.48
_cell_volume 2203.4(3)
_computing_cell_refinement 'SAINT (Bruker, 2008)'
_computing_data_collection 'APEX2 (Bruker, 2009)'
_computing_data_reduction 'SAINT (Bruker, 2008)'
_computing_molecular_graphics 'SHELXTL (Sheldrick, 2008)'
_computing_publication_material 'SHELXTL (Sheldrick, 2008)'
_computing_structure_refinement 'SHELXL-97 (Sheldrick, 2008)'
_computing_structure_solution 'SIR97 (Altomare et al., 1999)'
_diffrn_ambient_temperature 100.0(1)
_diffrn_measured_fraction_theta_full 0.997
_diffrn_measured_fraction_theta_max 0.997
_diffrn_measurement_device_type 'Bruker SMART APEX II CCD Platform'
_diffrn_measurement_method 'area detector, \w scans per \f'
_diffrn_radiation_monochromator graphite
_diffrn_radiation_source 'fine-focus sealed tube'
_diffrn_radiation_type MoK\a
_diffrn_radiation_wavelength 0.71073
_diffrn_reflns_av_R_equivalents 0.1044
_diffrn_reflns_av_sigmaI/netI 0.1148
_diffrn_reflns_limit_h_max 13
_diffrn_reflns_limit_h_min -13
_diffrn_reflns_limit_k_max 34
_diffrn_reflns_limit_k_min -35
_diffrn_reflns_limit_l_max 21
_diffrn_reflns_limit_l_min -21
_diffrn_reflns_number 38112
_diffrn_reflns_theta_full 36.32
_diffrn_reflns_theta_max 36.32
_diffrn_reflns_theta_min 1.85
_exptl_absorpt_coefficient_mu 6.635
_exptl_absorpt_correction_T_max 0.6916
_exptl_absorpt_correction_T_min 0.3504
_exptl_absorpt_correction_type multi-scan
_exptl_absorpt_process_details 'SADABS (Sheldrick, 2008)'
_exptl_crystal_colour colorless
_exptl_crystal_density_diffrn 1.718
_exptl_crystal_density_method 'not measured'
_exptl_crystal_description block
_exptl_crystal_F_000 1128
_exptl_crystal_size_max 0.20
_exptl_crystal_size_mid 0.08
_exptl_crystal_size_min 0.06
_refine_diff_density_max 1.781
_refine_diff_density_min -1.340
_refine_diff_density_rms 0.275
_refine_ls_extinction_method none
_refine_ls_goodness_of_fit_ref 0.959
_refine_ls_hydrogen_treatment constr
_refine_ls_matrix_type full
_refine_ls_number_parameters 225
_refine_ls_number_reflns 10660
_refine_ls_number_restraints 0
_refine_ls_restrained_S_all 0.959
_refine_ls_R_factor_all 0.1099
_refine_ls_R_factor_gt 0.0495
_refine_ls_shift/su_max 0.001
_refine_ls_shift/su_mean 0.000
_refine_ls_structure_factor_coef Fsqd
_refine_ls_weighting_details 'calc w=1/[\s^2^(Fo^2^)+(0.0284P)^2^+0.0000P] where P=(Fo^2^+2Fc^2^)/3'
_refine_ls_weighting_scheme calc
_refine_ls_wR_factor_gt 0.0788
_refine_ls_wR_factor_ref 0.0957
_reflns_number_gt 6322
_reflns_number_total 10660
_reflns_threshold_expression >2sigma(I)
_cod_data_source_file om101069j_si_002.cif
_cod_data_source_block 5a_jonbds51
_cod_database_code 4063980

loop_
_symmetry_equiv_pos_as_xyz
'x, y, z'
'-x+1/2, y+1/2, -z+1/2'
'-x, -y, -z'
'x-1/2, -y-1/2, z-1/2'

loop_
_atom_site_label
_atom_site_type_symbol
_atom_site_fract_x
_atom_site_fract_y
_atom_site_fract_z
_atom_site_U_iso_or_equiv
_atom_site_adp_type
_atom_site_occupancy
_atom_site_symmetry_multiplicity
_atom_site_calc_flag
_atom_site_refinement_flags
Pt1 Pt 0.26468(2) 0.131364(8) 0.804921(14) 0.01546(4) Uani 1 1 d .
Cl1 Cl 0.51319(15) 0.16269(6) 0.89378(11) 0.0269(3) Uani 1 1 d .
P1 P 0.13881(15) 0.22326(6) 0.84928(10) 0.0170(2) Uani 1 1 d .
P2 P 0.02327(15) 0.10322(6) 0.73288(9) 0.0169(2) Uani 1 1 d .
C1 C 0.3820(5) 0.0478(2) 0.7713(4) 0.0157(8) Uani 1 1 d .
C2 C 0.4243(6) 0.0279(2) 0.6714(4) 0.0209(10) Uani 1 1 d .
H2A H 0.3945 0.0530 0.6127 0.025 Uiso 1 1 calc R
C3 C 0.5089(6) -0.0276(2) 0.6551(4) 0.0273(11) Uani 1 1 d .
H3A H 0.5368 -0.0396 0.5860 0.033 Uiso 1 1 calc R
C4 C 0.5525(6) -0.0655(2) 0.7385(5) 0.0258(11) Uani 1 1 d .
H4A H 0.6103 -0.1034 0.7275 0.031 Uiso 1 1 calc R
C5 C 0.5109(6) -0.0473(2) 0.8380(5) 0.0272(11) Uani 1 1 d .
H5A H 0.5391 -0.0731 0.8961 0.033 Uiso 1 1 calc R
C6 C 0.4275(6) 0.0087(2) 0.8538(4) 0.0205(10) Uani 1 1 d .
H6A H 0.4008 0.0205 0.9231 0.025 Uiso 1 1 calc R
C7 C -0.0878(6) 0.2137(2) 0.8252(4) 0.0210(10) Uani 1 1 d .
H7A H -0.1400 0.1974 0.8891 0.025 Uiso 1 1 calc R
H7B H -0.1383 0.2546 0.8090 0.025 Uiso 1 1 calc R
C8 C -0.1226(6) 0.1692(2) 0.7343(4) 0.0202(10) Uani 1 1 d .
H8A H -0.1146 0.1922 0.6675 0.024 Uiso 1 1 calc R
H8B H -0.2379 0.1531 0.7392 0.024 Uiso 1 1 calc R
C9 C 0.1963(7) 0.2944(2) 0.7785(4) 0.0254(11) Uani 1 1 d .
H9A H 0.1334 0.3297 0.8099 0.030 Uiso 1 1 calc R
C10 C 0.1463(7) 0.2910(3) 0.6625(4) 0.0298(12) Uani 1 1 d .
H10A H 0.1796 0.3295 0.6275 0.045 Uiso 1 1 calc R
H10B H 0.0251 0.2858 0.6556 0.045 Uiso 1 1 calc R
H10C H 0.2021 0.2555 0.6302 0.045 Uiso 1 1 calc R
C11 C 0.3805(7) 0.3087(3) 0.7912(5) 0.0372(15) Uani 1 1 d .
H11A H 0.4064 0.3470 0.7530 0.056 Uiso 1 1 calc R
H11B H 0.4457 0.2742 0.7632 0.056 Uiso 1 1 calc R
H11C H 0.4085 0.3143 0.8656 0.056 Uiso 1 1 calc R
C12 C 0.1604(6) 0.2450(2) 0.9879(4) 0.0198(9) Uani 1 1 d .
H12A H 0.2754 0.2622 0.9986 0.024 Uiso 1 1 calc R
C13 C 0.1462(7) 0.1877(2) 1.0591(4) 0.0267(11) Uani 1 1 d .
H13A H 0.1709 0.1997 1.1318 0.040 Uiso 1 1 calc R
H13B H 0.2260 0.1560 1.0372 0.040 Uiso 1 1 calc R
H13C H 0.0328 0.1709 1.0537 0.040 Uiso 1 1 calc R
C14 C 0.0378(6) 0.2956(3) 1.0208(4) 0.0267(11) Uani 1 1 d .
H14A H 0.0563 0.3054 1.0950 0.040 Uiso 1 1 calc R
H14B H -0.0767 0.2807 1.0098 0.040 Uiso 1 1 calc R
H14C H 0.0553 0.3330 0.9787 0.040 Uiso 1 1 calc R
C15 C 0.0296(6) 0.0804(2) 0.5945(4) 0.0205(10) Uani 1 1 d .
H15A H 0.0939 0.0406 0.5912 0.025 Uiso 1 1 calc R
C16 C 0.1254(6) 0.1288(3) 0.5313(4) 0.0248(10) Uani 1 1 d .
H16A H 0.1497 0.1118 0.4621 0.037 Uiso 1 1 calc R
H16B H 0.2302 0.1390 0.5681 0.037 Uiso 1 1 calc R
H16C H 0.0575 0.1664 0.5232 0.037 Uiso 1 1 calc R
C17 C -0.1431(6) 0.0677(3) 0.5470(4) 0.0284(12) Uani 1 1 d .
H17A H -0.1335 0.0591 0.4721 0.043 Uiso 1 1 calc R
H17B H -0.2143 0.1042 0.5568 0.043 Uiso 1 1 calc R
H17C H -0.1926 0.0317 0.5817 0.043 Uiso 1 1 calc R
C18 C -0.0912(6) 0.0406(2) 0.7986(4) 0.0207(10) Uani 1 1 d .
H18A H -0.2055 0.0394 0.7659 0.025 Uiso 1 1 calc R
C19 C -0.1126(6) 0.0559(2) 0.9137(4) 0.0239(10) Uani 1 1 d .
H19A H -0.1651 0.0206 0.9488 0.036 Uiso 1 1 calc R
H19B H -0.1835 0.0927 0.9201 0.036 Uiso 1 1 calc R
H19C H -0.0032 0.0641 0.9464 0.036 Uiso 1 1 calc R
C20 C -0.0153(6) -0.0234(2) 0.7836(4) 0.0270(11) Uani 1 1 d .
H20A H -0.0857 -0.0547 0.8166 0.040 Uiso 1 1 calc R
H20B H 0.0966 -0.0244 0.8160 0.040 Uiso 1 1 calc R
H20C H -0.0076 -0.0323 0.7087 0.040 Uiso 1 1 calc R

loop_
_atom_site_aniso_label
_atom_site_aniso_U_11
_atom_site_aniso_U_22
_atom_site_aniso_U_33
_atom_site_aniso_U_23
_atom_site_aniso_U_13
_atom_site_aniso_U_12
Pt1 0.01311(7) 0.01600(8) 0.01726(7) -0.00109(8) 0.00040(5) 0.00061(8)
Cl1 0.0154(5) 0.0305(7) 0.0345(7) -0.0081(6) -0.0030(5) 0.0000(5)
P1 0.0165(6) 0.0166(6) 0.0180(6) -0.0012(5) 0.0009(4) 0.0006(5)
P2 0.0160(5) 0.0167(6) 0.0180(5) -0.0005(5) -0.0008(4) 0.0006(5)
C1 0.013(2) 0.013(2) 0.022(2) 0.0006(17) -0.0018(16) 0.0005(16)
C2 0.015(2) 0.022(3) 0.025(2) -0.004(2) 0.0029(18) -0.0003(18)
C3 0.022(3) 0.028(3) 0.032(3) -0.007(2) 0.001(2) -0.003(2)
C4 0.014(2) 0.017(2) 0.047(3) -0.007(2) -0.001(2) 0.0047(18)
C5 0.024(3) 0.018(3) 0.039(3) 0.002(2) -0.006(2) -0.003(2)
C6 0.017(2) 0.020(2) 0.024(2) -0.0034(19) -0.0033(18) 0.0003(18)
C7 0.017(2) 0.019(2) 0.026(2) 0.000(2) 0.0023(19) 0.0000(18)
C8 0.023(2) 0.017(2) 0.020(2) -0.0017(18) -0.0051(18) 0.0046(19)
C9 0.034(3) 0.018(2) 0.024(2) -0.001(2) 0.004(2) -0.001(2)
C10 0.034(3) 0.027(3) 0.029(3) 0.002(2) 0.001(2) 0.000(2)
C11 0.035(3) 0.048(4) 0.028(3) 0.003(3) -0.004(2) -0.020(3)
C12 0.017(2) 0.024(3) 0.018(2) -0.0040(19) 0.0009(17) -0.0001(19)
C13 0.029(3) 0.030(3) 0.022(2) 0.002(2) 0.000(2) 0.005(2)
C14 0.026(3) 0.032(3) 0.023(2) -0.006(2) 0.005(2) -0.005(2)
C15 0.022(2) 0.020(2) 0.020(2) -0.0019(19) -0.0001(18) 0.0012(19)
C16 0.027(2) 0.031(3) 0.016(2) -0.003(2) -0.0017(17) -0.001(2)
C17 0.025(3) 0.031(3) 0.029(3) -0.007(2) -0.003(2) -0.002(2)
C18 0.016(2) 0.021(2) 0.026(2) 0.004(2) -0.0002(18) -0.0057(18)
C19 0.024(3) 0.025(3) 0.024(2) 0.004(2) 0.0010(19) 0.006(2)
C20 0.024(3) 0.023(3) 0.033(3) 0.003(2) 0.001(2) -0.004(2)

loop_
_atom_type_symbol
_atom_type_description
_atom_type_scat_dispersion_real
_atom_type_scat_dispersion_imag
_atom_type_scat_source
C C 0.0033 0.0016 'International Tables Vol C Tables 4.2.6.8 and 6.1.1.4'
H H 0.0000 0.0000 'International Tables Vol C Tables 4.2.6.8 and 6.1.1.4'
P P 0.1023 0.0942 'International Tables Vol C Tables 4.2.6.8 and 6.1.1.4'
Cl Cl 0.1484 0.1585 'International Tables Vol C Tables 4.2.6.8 and 6.1.1.4'
Pt Pt -1.7033 8.3905 'International Tables Vol C Tables 4.2.6.8 and 6.1.1.4'

loop_
_geom_angle_atom_site_label_1
_geom_angle_atom_site_label_2
_geom_angle_atom_site_label_3
_geom_angle
C1 Pt1 P2 94.21(13)
C1 Pt1 P1 177.59(13)
P2 Pt1 P1 87.31(5)
C1 Pt1 Cl1 88.00(13)
P2 Pt1 Cl1 175.81(4)
P1 Pt1 Cl1 90.37(5)
C12 P1 C9 104.0(2)
C12 P1 C7 105.2(2)
C9 P1 C7 105.4(2)
C12 P1 Pt1 115.10(16)
C9 P1 Pt1 118.62(17)
C7 P1 Pt1 107.35(16)
C15 P2 C8 104.2(2)
C15 P2 C18 105.5(2)
C8 P2 C18 103.7(2)
C15 P2 Pt1 115.65(16)
C8 P2 Pt1 109.65(16)
C18 P2 Pt1 116.77(16)
C6 C1 C2 116.2(4)
C6 C1 Pt1 118.6(3)
C2 C1 Pt1 125.1(3)
C3 C2 C1 122.0(5)
C3 C2 H2A 119.0
C1 C2 H2A 119.0
C4 C3 C2 120.5(5)
C4 C3 H3A 119.8
C2 C3 H3A 119.8
C5 C4 C3 118.9(5)
C5 C4 H4A 120.6
C3 C4 H4A 120.6
C4 C5 C6 120.3(5)
C4 C5 H5A 119.9
C6 C5 H5A 119.9
C1 C6 C5 122.2(5)
C1 C6 H6A 118.9
C5 C6 H6A 118.9
C8 C7 P1 111.1(3)
C8 C7 H7A 109.4
P1 C7 H7A 109.4
C8 C7 H7B 109.4
P1 C7 H7B 109.4
H7A C7 H7B 108.0
C7 C8 P2 112.6(3)
C7 C8 H8A 109.1
P2 C8 H8A 109.1
C7 C8 H8B 109.1
P2 C8 H8B 109.1
H8A C8 H8B 107.8
C11 C9 C10 110.5(5)
C11 C9 P1 111.7(4)
C10 C9 P1 111.9(4)
C11 C9 H9A 107.5
C10 C9 H9A 107.5
P1 C9 H9A 107.5
C9 C10 H10A 109.5
C9 C10 H10B 109.5
H10A C10 H10B 109.5
C9 C10 H10C 109.5
H10A C10 H10C 109.5
H10B C10 H10C 109.5
C9 C11 H11A 109.5
C9 C11 H11B 109.5
H11A C11 H11B 109.5
C9 C11 H11C 109.5
H11A C11 H11C 109.5
H11B C11 H11C 109.5
C14 C12 C13 110.6(4)
C14 C12 P1 113.4(3)
C13 C12 P1 111.1(3)
C14 C12 H12A 107.1
C13 C12 H12A 107.1
P1 C12 H12A 107.1
C12 C13 H13A 109.5
C12 C13 H13B 109.5
H13A C13 H13B 109.5
C12 C13 H13C 109.5
H13A C13 H13C 109.5
H13B C13 H13C 109.5
C12 C14 H14A 109.5
C12 C14 H14B 109.5
H14A C14 H14B 109.5
C12 C14 H14C 109.5
H14A C14 H14C 109.5
H14B C14 H14C 109.5
C17 C15 C16 111.8(4)
C17 C15 P2 112.8(3)
C16 C15 P2 110.5(3)
C17 C15 H15A 107.1
C16 C15 H15A 107.1
P2 C15 H15A 107.1
C15 C16 H16A 109.5
C15 C16 H16B 109.5
H16A C16 H16B 109.5
C15 C16 H16C 109.5
H16A C16 H16C 109.5
H16B C16 H16C 109.5
C15 C17 H17A 109.5
C15 C17 H17B 109.5
H17A C17 H17B 109.5
C15 C17 H17C 109.5
H17A C17 H17C 109.5
H17B C17 H17C 109.5
C20 C18 C19 111.8(4)
C20 C18 P2 113.6(3)
C19 C18 P2 110.5(3)
C20 C18 H18A 106.8
C19 C18 H18A 106.8
P2 C18 H18A 106.8
C18 C19 H19A 109.5
C18 C19 H19B 109.5
H19A C19 H19B 109.5
C18 C19 H19C 109.5
H19A C19 H19C 109.5
H19B C19 H19C 109.5
C18 C20 H20A 109.5
C18 C20 H20B 109.5
H20A C20 H20B 109.5
C18 C20 H20C 109.5
H20A C20 H20C 109.5
H20B C20 H20C 109.5

loop_
_geom_bond_atom_site_label_1
_geom_bond_atom_site_label_2
_geom_bond_distance
Pt1 C1 2.077(4)
Pt1 P2 2.2109(12)
Pt1 P1 2.2958(12)
Pt1 Cl1 2.3710(12)
P1 C12 1.837(5)
P1 C9 1.841(5)
P1 C7 1.848(5)
P2 C15 1.837(5)
P2 C8 1.838(5)
P2 C18 1.842(5)
C1 C6 1.392(6)
C1 C2 1.395(6)
C2 C3 1.391(7)
C2 H2A 0.9500
C3 C4 1.381(8)
C3 H3A 0.9500
C4 C5 1.378(8)
C4 H4A 0.9500
C5 C6 1.395(7)
C5 H5A 0.9500
C6 H6A 0.9500
C7 C8 1.527(7)
C7 H7A 0.9900
C7 H7B 0.9900
C8 H8A 0.9900
C8 H8B 0.9900
C9 C11 1.514(8)
C9 C10 1.529(7)
C9 H9A 1.0000
C10 H10A 0.9800
C10 H10B 0.9800
C10 H10C 0.9800
C11 H11A 0.9800
C11 H11B 0.9800
C11 H11C 0.9800
C12 C14 1.531(7)
C12 C13 1.537(7)
C12 H12A 1.0000
C13 H13A 0.9800
C13 H13B 0.9800
C13 H13C 0.9800
C14 H14A 0.9800
C14 H14B 0.9800
C14 H14C 0.9800
C15 C17 1.525(7)
C15 C16 1.533(7)
C15 H15A 1.0000
C16 H16A 0.9800
C16 H16B 0.9800
C16 H16C 0.9800
C17 H17A 0.9800
C17 H17B 0.9800
C17 H17C 0.9800
C18 C20 1.518(7)
C18 C19 1.520(7)
C18 H18A 1.0000
C19 H19A 0.9800
C19 H19B 0.9800
C19 H19C 0.9800
C20 H20A 0.9800
C20 H20B 0.9800
C20 H20C 0.9800

loop_
_geom_torsion_atom_site_label_1
_geom_torsion_atom_site_label_2
_geom_torsion_atom_site_label_3
_geom_torsion_atom_site_label_4
_geom_torsion
C1 Pt1 P1 C12 -1(3)
P2 Pt1 P1 C12 127.91(18)
Cl1 Pt1 P1 C12 -48.60(18)
C1 Pt1 P1 C9 123(3)
P2 Pt1 P1 C9 -108.0(2)
Cl1 Pt1 P1 C9 75.5(2)
C1 Pt1 P1 C7 -118(3)
P2 Pt1 P1 C7 11.17(18)
Cl1 Pt1 P1 C7 -165.35(18)
C1 Pt1 P2 C15 -57.4(2)
P1 Pt1 P2 C15 124.44(18)
Cl1 Pt1 P2 C15 -179(100)
C1 Pt1 P2 C8 -174.9(2)
P1 Pt1 P2 C8 6.99(17)
Cl1 Pt1 P2 C8 63.4(7)
C1 Pt1 P2 C18 67.6(2)
P1 Pt1 P2 C18 -110.53(19)
Cl1 Pt1 P2 C18 -54.2(7)
P2 Pt1 C1 C6 -112.0(3)
P1 Pt1 C1 C6 17(3)
Cl1 Pt1 C1 C6 64.4(3)
P2 Pt1 C1 C2 69.9(4)
P1 Pt1 C1 C2 -161(3)
Cl1 Pt1 C1 C2 -113.7(4)
C6 C1 C2 C3 -0.7(7)
Pt1 C1 C2 C3 177.4(4)
C1 C2 C3 C4 0.7(8)
C2 C3 C4 C5 0.0(7)
C3 C4 C5 C6 -0.6(7)
C2 C1 C6 C5 0.1(7)
Pt1 C1 C6 C5 -178.1(4)
C4 C5 C6 C1 0.5(8)
C12 P1 C7 C8 -154.3(3)
C9 P1 C7 C8 96.1(4)
Pt1 P1 C7 C8 -31.2(4)
P1 C7 C8 P2 38.4(5)
C15 P2 C8 C7 -153.0(4)
C18 P2 C8 C7 96.8(4)
Pt1 P2 C8 C7 -28.6(4)
C12 P1 C9 C11 69.4(4)
C7 P1 C9 C11 179.8(4)
Pt1 P1 C9 C11 -60.0(4)
C12 P1 C9 C10 -166.2(4)
C7 P1 C9 C10 -55.7(4)
Pt1 P1 C9 C10 64.4(4)
C9 P1 C12 C14 64.5(4)
C7 P1 C12 C14 -46.1(4)
Pt1 P1 C12 C14 -164.1(3)
C9 P1 C12 C13 -170.2(3)
C7 P1 C12 C13 79.2(4)
Pt1 P1 C12 C13 -38.8(4)
C8 P2 C15 C17 -53.9(4)
C18 P2 C15 C17 55.0(4)
Pt1 P2 C15 C17 -174.3(3)
C8 P2 C15 C16 72.1(4)
C18 P2 C15 C16 -179.0(3)
Pt1 P2 C15 C16 -48.3(4)
C15 P2 C18 C20 56.3(4)
C8 P2 C18 C20 165.6(4)
Pt1 P2 C18 C20 -73.7(4)
C15 P2 C18 C19 -177.1(3)
C8 P2 C18 C19 -67.8(4)
Pt1 P2 C18 C19 52.9(4)
